data_4350009
loop_
_publ_author_name
'Jia, Mingwei'
'Li, Jiantang'
'Che, Songtian'
'Kan, Liang'
'Li, Guanghua'
'Liu, Yunling'

_publ_section_title
;
 Two CuxIy-based copper--organic frameworks with multiple secondary
 building units (SBUs): structure, gas adsorption and impressive ability
 of I2 sorption and release
;
_journal_issue 5
_journal_name_full 'Inorganic Chemistry Frontiers'
_journal_page_first 1261
_journal_paper_doi 10.1039/C9QI00233B
_journal_volume 6
_journal_year 2019
_chemical_formula_moiety 'C423 H491 Cu52 I38 N71 O83'
_chemical_formula_sum 'C423 H491 Cu52 I38 N71 O83'
_chemical_formula_weight 16024.15
_space_group_IT_number 209
_space_group_name_Hall 'F 4 2 3'
_space_group_name_H-M_alt 'F 4 3 2'
_symmetry_cell_setting cubic
_symmetry_space_group_name_H-M 'F 4 3 2'
_atom_sites_solution_hydrogens geom
_atom_sites_solution_primary direct
_atom_sites_solution_secondary difmap
_audit_creation_method SHELXL-97
_audit_update_record
;
2019-01-14 deposited with the CCDC.	2019-03-26 downloaded from the CCDC.
;
_cell_angle_alpha 90.00
_cell_angle_beta 90.00
_cell_angle_gamma 90.00
_cell_formula_units_Z 4
_cell_length_a 39.189(5)
_cell_length_b 39.189(5)
_cell_length_c 39.189(5)
_cell_measurement_reflns_used 4450
_cell_measurement_temperature 293(2)
_cell_measurement_theta_max 25.02
_cell_measurement_theta_min 2.27
_cell_volume 60186(13)
_computing_cell_refinement 'Bruker SMART'
_computing_data_collection 'Bruker SMART'
_computing_data_reduction 'Bruker SAINT'
_computing_molecular_graphics SHELXP-97
_computing_publication_material SHELXTL
_computing_structure_refinement 'SHELXL-97 (Sheldrick, 1997)'
_computing_structure_solution 'SHELXS-97 (Sheldrick, 1990)'
_diffrn_ambient_temperature 293(2)
_diffrn_detector_area_resol_mean 9.00cm
_diffrn_measured_fraction_theta_full 0.995
_diffrn_measured_fraction_theta_max 0.995
_diffrn_measurement_device_type 'CCD area detector'
_diffrn_measurement_method 'phi and omega scans'
_diffrn_radiation_monochromator graphite
_diffrn_radiation_source 'fine-focus sealed tube'
_diffrn_radiation_type MoK\a
_diffrn_radiation_wavelength 0.71073
_diffrn_reflns_av_R_equivalents 0.0374
_diffrn_reflns_av_sigmaI/netI 0.0333
_diffrn_reflns_limit_h_max 45
_diffrn_reflns_limit_h_min -36
_diffrn_reflns_limit_k_max 26
_diffrn_reflns_limit_k_min -33
_diffrn_reflns_limit_l_max 46
_diffrn_reflns_limit_l_min -37
_diffrn_reflns_number 27205
_diffrn_reflns_theta_full 25.02
_diffrn_reflns_theta_max 25.02
_diffrn_reflns_theta_min 2.27
_diffrn_standards_decay_% none
_diffrn_standards_interval_count none
_diffrn_standards_interval_time none
_diffrn_standards_number none
_exptl_absorpt_coefficient_mu 3.804
_exptl_absorpt_correction_T_max 0.7518
_exptl_absorpt_correction_T_min 0.7357
_exptl_absorpt_correction_type empirical
_exptl_absorpt_process_details SADABS
_exptl_crystal_colour 'blue green'
_exptl_crystal_density_diffrn 1.768
_exptl_crystal_density_meas ?
_exptl_crystal_density_method 'not measured'
_exptl_crystal_description block
_exptl_crystal_F_000 30848
_exptl_crystal_size_max 0.28
_exptl_crystal_size_mid 0.26
_exptl_crystal_size_min 0.24
_refine_diff_density_max 1.254
_refine_diff_density_min -1.546
_refine_diff_density_rms 0.221
_refine_ls_abs_structure_details 'Flack H D (1983), Acta Cryst. A39, 876-881'
_refine_ls_abs_structure_Flack 0.03(7)
_refine_ls_extinction_method none
_refine_ls_goodness_of_fit_ref 1.012
_refine_ls_hydrogen_treatment mixed
_refine_ls_matrix_type full
_refine_ls_number_parameters 202
_refine_ls_number_reflns 4450
_refine_ls_number_restraints 12
_refine_ls_restrained_S_all 1.012
_refine_ls_R_factor_all 0.0817
_refine_ls_R_factor_gt 0.0619
_refine_ls_shift/su_max 0.001
_refine_ls_shift/su_mean 0.000
_refine_ls_structure_factor_coef Fsqd
_refine_ls_weighting_details 'calc w=1/[\s^2^(Fo^2^)+(0.1356P)^2^+0.0000P] where P=(Fo^2^+2Fc^2^)/3'
_refine_ls_weighting_scheme calc
_refine_ls_wR_factor_gt 0.1832
_refine_ls_wR_factor_ref 0.1950
_reflns_number_gt 2988
_reflns_number_total 4450
_reflns_threshold_expression >2sigma(I)
_cod_data_source_file c9qi00233b2.cif
_cod_data_source_block aaa
_cod_depositor_comments
;
The following automatic conversions were performed:

data item '_exptl_crystal_density_meas' value 'none' was changed to
'?' -- the value is perceived as not measured.

Automatic conversion script
Id: cif_fix_values 6909 2019-04-08 15:41:33Z antanas 
;
_cod_original_cell_volume 60187(12)
_cod_original_sg_symbol_H-M F432
_cod_database_code 4350009

loop_
_symmetry_equiv_pos_as_xyz
'x, y, z'
'-x, -y, z'
'-x, y, -z'
'x, -y, -z'
'z, x, y'
'z, -x, -y'
'-z, -x, y'
'-z, x, -y'
'y, z, x'
'-y, z, -x'
'y, -z, -x'
'-y, -z, x'
'y, x, -z'
'-y, -x, -z'
'y, -x, z'
'-y, x, z'
'x, z, -y'
'-x, z, y'
'-x, -z, -y'
'x, -z, y'
'z, y, -x'
'z, -y, x'
'-z, y, x'
'-z, -y, -x'
'x, y+1/2, z+1/2'
'-x, -y+1/2, z+1/2'
'-x, y+1/2, -z+1/2'
'x, -y+1/2, -z+1/2'
'z, x+1/2, y+1/2'
'z, -x+1/2, -y+1/2'
'-z, -x+1/2, y+1/2'
'-z, x+1/2, -y+1/2'
'y, z+1/2, x+1/2'
'-y, z+1/2, -x+1/2'
'y, -z+1/2, -x+1/2'
'-y, -z+1/2, x+1/2'
'y, x+1/2, -z+1/2'
'-y, -x+1/2, -z+1/2'
'y, -x+1/2, z+1/2'
'-y, x+1/2, z+1/2'
'x, z+1/2, -y+1/2'
'-x, z+1/2, y+1/2'
'-x, -z+1/2, -y+1/2'
'x, -z+1/2, y+1/2'
'z, y+1/2, -x+1/2'
'z, -y+1/2, x+1/2'
'-z, y+1/2, x+1/2'
'-z, -y+1/2, -x+1/2'
'x+1/2, y, z+1/2'
'-x+1/2, -y, z+1/2'
'-x+1/2, y, -z+1/2'
'x+1/2, -y, -z+1/2'
'z+1/2, x, y+1/2'
'z+1/2, -x, -y+1/2'
'-z+1/2, -x, y+1/2'
'-z+1/2, x, -y+1/2'
'y+1/2, z, x+1/2'
'-y+1/2, z, -x+1/2'
'y+1/2, -z, -x+1/2'
'-y+1/2, -z, x+1/2'
'y+1/2, x, -z+1/2'
'-y+1/2, -x, -z+1/2'
'y+1/2, -x, z+1/2'
'-y+1/2, x, z+1/2'
'x+1/2, z, -y+1/2'
'-x+1/2, z, y+1/2'
'-x+1/2, -z, -y+1/2'
'x+1/2, -z, y+1/2'
'z+1/2, y, -x+1/2'
'z+1/2, -y, x+1/2'
'-z+1/2, y, x+1/2'
'-z+1/2, -y, -x+1/2'
'x+1/2, y+1/2, z'
'-x+1/2, -y+1/2, z'
'-x+1/2, y+1/2, -z'
'x+1/2, -y+1/2, -z'
'z+1/2, x+1/2, y'
'z+1/2, -x+1/2, -y'
'-z+1/2, -x+1/2, y'
'-z+1/2, x+1/2, -y'
'y+1/2, z+1/2, x'
'-y+1/2, z+1/2, -x'
'y+1/2, -z+1/2, -x'
'-y+1/2, -z+1/2, x'
'y+1/2, x+1/2, -z'
'-y+1/2, -x+1/2, -z'
'y+1/2, -x+1/2, z'
'-y+1/2, x+1/2, z'
'x+1/2, z+1/2, -y'
'-x+1/2, z+1/2, y'
'-x+1/2, -z+1/2, -y'
'x+1/2, -z+1/2, y'
'z+1/2, y+1/2, -x'
'z+1/2, -y+1/2, x'
'-z+1/2, y+1/2, x'
'-z+1/2, -y+1/2, -x'

loop_
_atom_site_label
_atom_site_type_symbol
_atom_site_fract_x
_atom_site_fract_y
_atom_site_fract_z
_atom_site_U_iso_or_equiv
_atom_site_adp_type
_atom_site_occupancy
_atom_site_symmetry_multiplicity
_atom_site_calc_flag
_atom_site_refinement_flags
I1 I 0.65735(3) 0.19451(2) 0.60273(2) 0.1043(4) Uani 1 1 d .
I2 I 0.70749(2) 0.20749(2) 0.70749(2) 0.1039(5) Uani 1 3 d S
I3 I 0.5000 0.0000 0.57853(3) 0.0652(3) Uani 1 4 d S
Cu1 Cu 0.64045(3) 0.14045(3) 0.64045(3) 0.0765(6) Uani 1 3 d S
Cu2 Cu 0.70231(4) 0.17277(5) 0.64906(5) 0.1063(6) Uani 1 1 d .
Cu3 Cu 0.53971(3) 0.03971(3) 0.53971(3) 0.0888(7) Uani 1 3 d S
Cu4 Cu 1.0000 0.13725(7) 0.5000 0.0859(7) Uani 1 4 d S
Cu5 Cu 1.0000 0.20438(6) 0.5000 0.0717(6) Uani 1 4 d S
O1 O 0.9547(2) 0.1422(3) 0.5189(2) 0.104(3) Uani 1 1 d .
O2 O 0.9568(2) 0.1997(2) 0.5241(2) 0.096(2) Uani 1 1 d .
O3 O 1.0000 0.0786(8) 0.5000 0.29(2) Uani 1 4 d S
O4 O 1.0000 0.2590(5) 0.5000 0.137(7) Uani 1 4 d S
N1 N 0.6088(2) 0.1088(2) 0.6088(2) 0.069(3) Uani 1 3 d S
N2 N 0.57015(16) 0.07015(16) 0.57015(16) 0.066(3) Uani 1 3 d S
N3 N 0.7487(3) 0.1773(5) 0.6260(4) 0.140(5) Uani 1 1 d .
C1 C 0.6255(3) 0.1048(3) 0.5742(3) 0.093(3) Uani 1 1 d U
H1A H 0.6477 0.0941 0.5766 0.111 Uiso 1 1 calc R
H1B H 0.6285 0.1269 0.5635 0.111 Uiso 1 1 calc R
C2 C 0.6014(3) 0.0818(3) 0.5522(3) 0.097(3) Uani 1 1 d U
H2A H 0.5946 0.0945 0.5320 0.116 Uiso 1 1 calc R
H2B H 0.6141 0.0620 0.5446 0.116 Uiso 1 1 calc R
C3 C 0.7534(5) 0.1516(6) 0.5991(6) 0.166(8) Uani 1 1 d .
H3 H 0.7361 0.1370 0.5920 0.199 Uiso 1 1 calc R
C4 C 0.7876(5) 0.1511(6) 0.5844(4) 0.144(7) Uani 1 1 d .
H4 H 0.7934 0.1348 0.5682 0.172 Uiso 1 1 calc R
C5 C 0.8125(4) 0.1762(6) 0.5951(4) 0.138(6) Uani 1 1 d .
C6 C 0.8036(4) 0.1951(5) 0.6220(4) 0.137(6) Uani 1 1 d .
H6 H 0.8205 0.2060 0.6345 0.164 Uiso 1 1 calc R
C7 C 0.7709(4) 0.1986(5) 0.6316(5) 0.157(8) Uani 1 1 d .
H7 H 0.7646 0.2184 0.6430 0.189 Uiso 1 1 calc R
C8 C 0.8459(4) 0.1748(5) 0.5763(5) 0.120(5) Uani 1 1 d .
C9 C 0.8567(4) 0.1455(6) 0.5630(7) 0.185(10) Uani 1 1 d .
H9 H 0.8418 0.1270 0.5624 0.222 Uiso 1 1 calc R
C10 C 0.8899(4) 0.1417(4) 0.5497(5) 0.130(6) Uani 1 1 d .
H10 H 0.8993 0.1207 0.5437 0.156 Uiso 1 1 calc R
C11 C 0.9073(3) 0.1726(5) 0.5465(4) 0.123(6) Uani 1 1 d .
C12 C 0.8951(4) 0.2043(4) 0.5591(5) 0.130(6) Uani 1 1 d .
H12 H 0.9072 0.2245 0.5571 0.156 Uiso 1 1 calc R
C13 C 0.8674(5) 0.2026(4) 0.5728(6) 0.136(6) Uani 1 1 d .
H13 H 0.8595 0.2229 0.5824 0.163 Uiso 1 1 calc R
C14 C 0.9425(4) 0.1717(5) 0.5286(3) 0.104(4) Uani 1 1 d .

loop_
_atom_site_aniso_label
_atom_site_aniso_U_11
_atom_site_aniso_U_22
_atom_site_aniso_U_33
_atom_site_aniso_U_23
_atom_site_aniso_U_13
_atom_site_aniso_U_12
I1 0.1492(8) 0.0816(5) 0.0822(5) 0.0135(4) -0.0074(5) -0.0206(5)
I2 0.1039(5) 0.1039(5) 0.1039(5) -0.0135(4) -0.0135(4) -0.0135(4)
I3 0.0631(4) 0.0631(4) 0.0694(7) 0.000 0.000 0.000
Cu1 0.0765(6) 0.0765(6) 0.0765(6) -0.0049(6) -0.0049(6) -0.0049(6)
Cu2 0.0821(9) 0.1241(13) 0.1127(12) -0.0137(11) 0.0209(9) -0.0205(9)
Cu3 0.0888(7) 0.0888(7) 0.0888(7) -0.0122(6) -0.0122(6) -0.0122(6)
Cu4 0.0933(11) 0.0712(14) 0.0933(11) 0.000 0.000 0.000
Cu5 0.0716(9) 0.0719(14) 0.0716(9) 0.000 0.000 0.000
O1 0.101(6) 0.111(7) 0.100(6) 0.015(6) -0.006(5) -0.029(6)
O2 0.083(5) 0.105(6) 0.101(6) 0.003(5) 0.025(5) -0.022(5)
O3 0.38(4) 0.13(2) 0.38(4) 0.000 0.000 0.000
O4 0.163(11) 0.085(12) 0.163(11) 0.000 0.000 0.000
N1 0.069(3) 0.069(3) 0.069(3) 0.009(4) 0.009(4) 0.009(4)
N2 0.066(3) 0.066(3) 0.066(3) -0.015(3) -0.015(3) -0.015(3)
N3 0.071(6) 0.212(15) 0.136(10) -0.057(11) 0.035(7) -0.019(9)
C1 0.093(3) 0.093(3) 0.092(3) -0.0005(10) 0.0003(10) -0.0009(10)
C2 0.097(4) 0.097(4) 0.096(4) -0.0002(10) 0.0001(10) -0.0013(10)
C3 0.087(10) 0.25(2) 0.166(16) -0.013(17) 0.053(12) -0.023(12)
C4 0.125(13) 0.195(18) 0.111(11) -0.020(12) 0.046(10) -0.057(13)
C5 0.080(9) 0.204(19) 0.130(12) 0.020(13) 0.032(9) -0.035(11)
C6 0.096(11) 0.156(15) 0.157(14) -0.030(12) 0.075(10) -0.048(9)
C7 0.098(10) 0.181(17) 0.193(19) -0.064(14) 0.049(12) -0.088(12)
C8 0.073(8) 0.117(12) 0.169(15) 0.014(11) 0.006(9) -0.018(9)
C9 0.102(12) 0.169(19) 0.28(3) -0.041(18) 0.093(15) -0.063(12)
C10 0.083(9) 0.086(9) 0.221(19) 0.002(10) 0.044(10) -0.028(8)
C11 0.057(7) 0.194(18) 0.118(11) 0.029(12) -0.019(7) -0.011(10)
C12 0.102(11) 0.107(11) 0.181(17) -0.026(11) 0.063(11) -0.006(9)
C13 0.131(13) 0.094(10) 0.183(17) -0.033(11) 0.052(13) -0.004(10)
C14 0.085(9) 0.147(14) 0.082(8) -0.013(9) 0.026(7) -0.012(10)

loop_
_atom_type_symbol
_atom_type_description
_atom_type_scat_dispersion_real
_atom_type_scat_dispersion_imag
_atom_type_scat_source
C C 0.0033 0.0016 'International Tables Vol C Tables 4.2.6.8 and 6.1.1.4'
H H 0.0000 0.0000 'International Tables Vol C Tables 4.2.6.8 and 6.1.1.4'
N N 0.0061 0.0033 'International Tables Vol C Tables 4.2.6.8 and 6.1.1.4'
O O 0.0106 0.0060 'International Tables Vol C Tables 4.2.6.8 and 6.1.1.4'
Cu Cu 0.3201 1.2651 'International Tables Vol C Tables 4.2.6.8 and 6.1.1.4'
I I -0.4742 1.8119 'International Tables Vol C Tables 4.2.6.8 and 6.1.1.4'

loop_
_geom_angle_atom_site_label_1
_geom_angle_atom_site_label_2
_geom_angle_atom_site_label_3
_geom_angle
_geom_angle_site_symmetry_1
_geom_angle_site_symmetry_3
Cu1 I1 Cu2 62.19(5) . .
Cu1 I1 Cu2 60.74(5) . 29_545
Cu2 I1 Cu2 56.01(7) . 29_545
Cu2 I2 Cu2 57.28(6) 81_545 .
Cu2 I2 Cu2 57.28(6) 81_545 29_545
Cu2 I2 Cu2 57.28(6) . 29_545
Cu3 I3 Cu3 110.69(9) 2_655 .
Cu3 I3 Cu3 71.13(5) 2_655 88_545
Cu3 I3 Cu3 71.13(5) . 88_545
Cu3 I3 Cu3 71.13(5) 2_655 87
Cu3 I3 Cu3 71.13(5) . 87
Cu3 I3 Cu3 110.69(9) 88_545 87
N1 Cu1 I1 106.38(4) . .
N1 Cu1 I1 106.38(4) . 29_545
I1 Cu1 I1 112.38(4) . 29_545
N1 Cu1 I1 106.38(4) . 81_545
I1 Cu1 I1 112.38(4) . 81_545
I1 Cu1 I1 112.38(4) 29_545 81_545
N1 Cu1 Cu2 147.55(4) . 29_545
I1 Cu1 Cu2 61.67(5) . 29_545
I1 Cu1 Cu2 58.96(5) 29_545 29_545
I1 Cu1 Cu2 106.03(8) 81_545 29_545
N1 Cu1 Cu2 147.55(4) . .
I1 Cu1 Cu2 58.96(5) . .
I1 Cu1 Cu2 106.03(8) 29_545 .
I1 Cu1 Cu2 61.67(5) 81_545 .
Cu2 Cu1 Cu2 55.38(7) 29_545 .
N1 Cu1 Cu2 147.55(4) . 81_545
I1 Cu1 Cu2 106.03(8) . 81_545
I1 Cu1 Cu2 61.67(5) 29_545 81_545
I1 Cu1 Cu2 58.96(5) 81_545 81_545
Cu2 Cu1 Cu2 55.38(7) 29_545 81_545
Cu2 Cu1 Cu2 55.38(7) . 81_545
N3 Cu2 Cu2 142.7(5) . 81_545
N3 Cu2 Cu2 148.1(5) . 29_545
Cu2 Cu2 Cu2 60.0 81_545 29_545
N3 Cu2 I1 105.1(5) . .
Cu2 Cu2 I1 111.81(6) 81_545 .
Cu2 Cu2 I1 64.19(8) 29_545 .
N3 Cu2 I2 105.5(4) . .
Cu2 Cu2 I2 61.36(3) 81_545 .
Cu2 Cu2 I2 61.36(3) 29_545 .
I1 Cu2 I2 118.07(7) . .
N3 Cu2 Cu1 140.4(4) . .
Cu2 Cu2 Cu1 62.31(4) 81_545 .
Cu2 Cu2 Cu1 62.31(4) 29_545 .
I1 Cu2 Cu1 58.86(4) . .
I2 Cu2 Cu1 113.95(6) . .
N3 Cu2 I1 103.6(5) . 81_545
Cu2 Cu2 I1 59.80(8) 81_545 81_545
Cu2 Cu2 I1 108.31(6) 29_545 81_545
I1 Cu2 I1 108.78(7) . 81_545
I2 Cu2 I1 114.26(7) . 81_545
Cu1 Cu2 I1 57.59(4) . 81_545
N2 Cu3 I3 110.08(5) . 81_545
N2 Cu3 I3 110.08(5) . .
I3 Cu3 I3 108.86(5) 81_545 .
N2 Cu3 I3 110.08(5) . 29_545
I3 Cu3 I3 108.86(5) 81_545 29_545
I3 Cu3 I3 108.86(5) . 29_545
O1 Cu4 O1 168.4(6) 69_556 71_654
O1 Cu4 O1 89.41(6) 69_556 .
O1 Cu4 O1 89.41(7) 71_654 .
O1 Cu4 O1 89.41(6) 69_556 3_756
O1 Cu4 O1 89.41(6) 71_654 3_756
O1 Cu4 O1 168.4(6) . 3_756
O1 Cu4 O3 95.8(3) 69_556 .
O1 Cu4 O3 95.8(3) 71_654 .
O1 Cu4 O3 95.8(3) . .
O1 Cu4 O3 95.8(3) 3_756 .
O1 Cu4 Cu5 84.2(3) 69_556 .
O1 Cu4 Cu5 84.2(3) 71_654 .
O1 Cu4 Cu5 84.2(3) . .
O1 Cu4 Cu5 84.2(3) 3_756 .
O3 Cu4 Cu5 180.000(1) . .
O2 Cu5 O2 89.49(6) 71_654 .
O2 Cu5 O2 89.49(5) 71_654 3_756
O2 Cu5 O2 169.1(6) . 3_756
O2 Cu5 O2 169.1(6) 71_654 69_556
O2 Cu5 O2 89.49(5) . 69_556
O2 Cu5 O2 89.49(6) 3_756 69_556
O2 Cu5 O4 95.4(3) 71_654 .
O2 Cu5 O4 95.4(3) . .
O2 Cu5 O4 95.4(3) 3_756 .
O2 Cu5 O4 95.4(3) 69_556 .
O2 Cu5 Cu4 84.6(3) 71_654 .
O2 Cu5 Cu4 84.6(3) . .
O2 Cu5 Cu4 84.6(3) 3_756 .
O2 Cu5 Cu4 84.6(3) 69_556 .
O4 Cu5 Cu4 180.000(1) . .
C14 O1 Cu4 122.6(9) . .
C14 O2 Cu5 122.9(9) . .
C1 N1 C1 109.8(7) 29_545 .
C1 N1 C1 109.8(7) 29_545 81_545
C1 N1 C1 109.8(7) . 81_545
C1 N1 Cu1 109.2(7) 29_545 .
C1 N1 Cu1 109.2(7) . .
C1 N1 Cu1 109.2(7) 81_545 .
C2 N2 C2 106.5(7) 29_545 .
C2 N2 C2 106.5(7) 29_545 81_545
C2 N2 C2 106.5(7) . 81_545
C2 N2 Cu3 112.3(6) 29_545 .
C2 N2 Cu3 112.3(6) . .
C2 N2 Cu3 112.3(6) 81_545 .
C7 N3 C3 120.4(14) . .
C7 N3 Cu2 127.9(13) . .
C3 N3 Cu2 111.7(11) . .
N1 C1 C2 107.2(10) . .
N1 C1 H1A 110.3 . .
C2 C1 H1A 110.3 . .
N1 C1 H1B 110.3 . .
C2 C1 H1B 110.3 . .
H1A C1 H1B 108.5 . .
N2 C2 C1 114.3(10) . .
N2 C2 H2A 108.7 . .
C1 C2 H2A 108.7 . .
N2 C2 H2B 108.7 . .
C1 C2 H2B 108.7 . .
H2A C2 H2B 107.6 . .
C4 C3 N3 114.0(18) . .
C4 C3 H3 123.0 . .
N3 C3 H3 123.0 . .
C5 C4 C3 119.7(18) . .
C5 C4 H4 120.2 . .
C3 C4 H4 120.2 . .
C6 C5 C4 115.5(13) . .
C6 C5 C8 129.3(16) . .
C4 C5 C8 114.9(17) . .
C5 C6 C7 121.7(18) . .
C5 C6 H6 119.2 . .
C7 C6 H6 119.2 . .
N3 C7 C6 123.8(18) . .
N3 C7 H7 118.1 . .
C6 C7 H7 118.1 . .
C9 C8 C13 116.8(15) . .
C9 C8 C5 119.9(15) . .
C13 C8 C5 123.3(17) . .
C8 C9 C10 121.9(17) . .
C8 C9 H9 119.0 . .
C10 C9 H9 119.0 . .
C11 C10 C9 113.1(16) . .
C11 C10 H10 123.5 . .
C9 C10 H10 123.5 . .
C10 C11 C12 124.2(14) . .
C10 C11 C14 117.1(17) . .
C12 C11 C14 118.6(16) . .
C13 C12 C11 114.3(15) . .
C13 C12 H12 122.9 . .
C11 C12 H12 122.9 . .
C12 C13 C8 128.9(16) . .
C12 C13 H13 115.5 . .
C8 C13 H13 115.5 . .
O2 C14 O1 124.9(12) . .
O2 C14 C11 116.4(16) . .
O1 C14 C11 118.7(16) . .

loop_
_geom_bond_atom_site_label_1
_geom_bond_atom_site_label_2
_geom_bond_distance
_geom_bond_site_symmetry_2
I1 Cu1 2.6669(10) .
I1 Cu2 2.670(2) .
I1 Cu2 2.781(2) 29_545
I2 Cu2 2.672(2) 81_545
I2 Cu2 2.672(2) .
I2 Cu2 2.672(2) 29_545
I3 Cu3 2.6755(10) 2_655
I3 Cu3 2.6755(10) .
I3 Cu3 2.6755(10) 88_545
I3 Cu3 2.6755(10) 87
Cu1 N1 2.146(14) .
Cu1 I1 2.6669(10) 29_545
Cu1 I1 2.6669(10) 81_545
Cu1 Cu2 2.756(2) 29_545
Cu1 Cu2 2.756(2) .
Cu1 Cu2 2.756(2) 81_545
Cu2 N3 2.038(12) .
Cu2 Cu2 2.561(3) 81_545
Cu2 Cu2 2.561(3) 29_545
Cu2 I1 2.781(2) 81_545
Cu3 N2 2.066(11) .
Cu3 I3 2.6755(10) 81_545
Cu3 I3 2.6755(10) 29_545
Cu4 O1 1.932(10) 69_556
Cu4 O1 1.932(10) 71_654
Cu4 O1 1.932(10) .
Cu4 O1 1.932(10) 3_756
Cu4 O3 2.30(3) .
Cu4 Cu5 2.631(3) .
Cu5 O2 1.947(8) 71_654
Cu5 O2 1.947(8) .
Cu5 O2 1.947(8) 3_756
Cu5 O2 1.947(8) 69_556
Cu5 O4 2.139(18) .
O1 C14 1.305(18) .
O2 C14 1.246(19) .
N1 C1 1.513(13) 29_545
N1 C1 1.513(13) .
N1 C1 1.513(13) 81_545
N2 C2 1.485(13) 29_545
N2 C2 1.485(13) .
N2 C2 1.485(13) 81_545
N3 C7 1.223(18) .
N3 C3 1.47(2) .
C1 C2 1.566(18) .
C1 H1A 0.9700 .
C1 H1B 0.9700 .
C2 H2A 0.9700 .
C2 H2B 0.9700 .
C3 C4 1.46(2) .
C3 H3 0.9300 .
C4 C5 1.45(3) .
C4 H4 0.9300 .
C5 C6 1.34(2) .
C5 C8 1.50(2) .
C6 C7 1.34(2) .
C6 H6 0.9300 .
C7 H7 0.9300 .
C8 C9 1.33(2) .
C8 C13 1.39(2) .
C9 C10 1.41(2) .
C9 H9 0.9300 .
C10 C11 1.39(2) .
C10 H10 0.9300 .
C11 C12 1.42(2) .
C11 C14 1.55(2) .
C12 C13 1.21(2) .
C12 H12 0.9300 .
C13 H13 0.9300 .
